data_4028808
loop_
_publ_author_name
'Ramarao Parella'
'Bojan Gopalakrishnan'
'Srinivasarao Arulananda Babu'

_publ_contact_author_address
;
Department of Chemical Sciences
Indian Institute of Science Education and Research, Mohali, Sector 81,
S. A. S. Nagar, Manauli PO, Punjab, INDIA. 140306.
;
_publ_contact_author_email sababu@iisermohali.ac.in
_publ_contact_author_fax '0091 (172) 2240266'
_publ_contact_author_name 'Babu, S. A.'
_publ_contact_author_phone '0091 (172) 2240124'
_publ_section_title
;
 Direct Bis-Arylation of Cyclobutanecarboxamide via Double C-H Activation:
 An Auxiliary-Aided Diastereoselective Pd-Catalyzed Access to
 Trisubstituted Cyclobutane Scaffolds Having Three Contiguous
 Stereocenters and an All-cis Stereochemistry
;
_journal_name_full 'Journal of Organic Chemistry'
_journal_page_first 11911
_journal_page_last 11934
_journal_paper_doi 10.1021/jo4019733
_journal_volume 78
_journal_year 2013
_chemical_formula_sum 'C21 H24 N4 O5'
_chemical_formula_weight 412.44
_space_group_crystal_system monoclinic
_space_group_IT_number 15
_space_group_name_Hall '-C 2yc'
_space_group_name_H-M_alt 'C 1 2/c 1'
_symmetry_space_group_name_Hall '-C 2yc'
_symmetry_space_group_name_H-M 'C 1 2/c 1'
_atom_sites_solution_hydrogens geom
_audit_conform_dict_location ftp://ftp.iucr.org/pub/cif_core.dic
_audit_conform_dict_name cif_core.dic
_audit_conform_dict_version 2.4
_audit_creation_date 2013-09-05T14:28:51-00:00
_audit_creation_method 'WinGX routine CIF_UPDATE'
_cell_angle_alpha 90
_cell_angle_beta 92.293(4)
_cell_angle_gamma 90
_cell_formula_units_Z 8
_cell_length_a 35.3642(14)
_cell_length_b 5.4364(2)
_cell_length_c 21.9052(9)
_cell_measurement_temperature 296(2)
_cell_volume 4208.0(3)
_computing_structure_refinement 'SHELXL-2013 (Sheldrick, 2013)'
_diffrn_ambient_temperature 296(2)
_diffrn_measured_fraction_theta_full 1
_diffrn_measured_fraction_theta_max 1
_diffrn_radiation_type MoK\a
_diffrn_radiation_wavelength 0.71073
_diffrn_reflns_av_R_equivalents 0.0511
_diffrn_reflns_Laue_measured_fraction_full 1
_diffrn_reflns_Laue_measured_fraction_max 1
_diffrn_reflns_limit_h_max 41
_diffrn_reflns_limit_h_min -42
_diffrn_reflns_limit_k_max 6
_diffrn_reflns_limit_k_min -6
_diffrn_reflns_limit_l_max 26
_diffrn_reflns_limit_l_min -24
_diffrn_reflns_number 24400
_diffrn_reflns_point_group_measured_fraction_full 1
_diffrn_reflns_point_group_measured_fraction_max 1
_diffrn_reflns_theta_full 25
_diffrn_reflns_theta_max 25.027
_diffrn_reflns_theta_min 1.152
_exptl_absorpt_coefficient_mu 0.095
_exptl_absorpt_correction_type none
_exptl_crystal_density_diffrn 1.302
_exptl_crystal_F_000 1744
_exptl_crystal_size_max 0.2
_exptl_crystal_size_mid 0.1
_exptl_crystal_size_min 0.1
_refine_diff_density_max 0.145
_refine_diff_density_min -0.159
_refine_diff_density_rms 0.036
_refine_ls_extinction_method none
_refine_ls_goodness_of_fit_ref 1.007
_refine_ls_hydrogen_treatment constr
_refine_ls_matrix_type full
_refine_ls_number_parameters 273
_refine_ls_number_reflns 3728
_refine_ls_number_restraints 0
_refine_ls_restrained_S_all 1.007
_refine_ls_R_factor_all 0.1166
_refine_ls_R_factor_gt 0.0513
_refine_ls_shift/su_max 0
_refine_ls_shift/su_mean 0
_refine_ls_structure_factor_coef Fsqd
_refine_ls_weighting_details 'w=1/[\s^2^(Fo^2^)+(0.0769P)^2^+0.8117P] where P=(Fo^2^+2Fc^2^)/3'
_refine_ls_weighting_scheme calc
_refine_ls_wR_factor_gt 0.1308
_refine_ls_wR_factor_ref 0.1615
_reflns_number_gt 1925
_reflns_number_total 3728
_reflns_threshold_expression 'I > 2\s(I)'
_cod_data_source_file jo4019733_si_005.cif
_cod_data_source_block 123
_cod_database_code 4028808

loop_
_space_group_symop_operation_xyz
'x, y, z'
'-x, y, -z+1/2'
'x+1/2, y+1/2, z'
'-x+1/2, y+1/2, -z+1/2'
'-x, -y, -z'
'x, -y, z-1/2'
'-x+1/2, -y+1/2, -z'
'x+1/2, -y+1/2, z-1/2'

loop_
_atom_site_label
_atom_site_type_symbol
_atom_site_fract_x
_atom_site_fract_y
_atom_site_fract_z
_atom_site_U_iso_or_equiv
_atom_site_adp_type
_atom_site_occupancy
_atom_site_calc_flag
C3 C 0.22149(8) -0.2908(5) 0.10977(13) 0.0647(7) Uani 1 d
C4 C 0.27399(8) -0.0171(5) 0.12112(13) 0.0642(7) Uani 1 d
C5 C 0.14718(7) -0.1233(4) 0.14833(12) 0.0585(7) Uani 1 d
C6 C 0.14749(7) -0.3481(4) 0.10912(14) 0.0686(8) Uani 1 d
H6 H 0.1386 -0.4965 0.1295 0.082 Uiso 1 calc
C7 C 0.24216(8) -0.0953(4) 0.08840(13) 0.0640(7) Uani 1 d
H7 H 0.2346 -0.0171 0.0522 0.077 Uiso 1 calc
C10 C 0.09822(8) -0.1255(5) 0.03259(14) 0.0695(8) Uani 1 d
C12 C 0.12935(8) -0.3091(5) 0.04404(14) 0.0728(8) Uani 1 d
H12 H 0.1209 -0.4689 0.0279 0.087 Uiso 1 calc
C14 C 0.13128(8) 0.0549(5) 0.24552(13) 0.0721(8) Uani 1 d
H14A H 0.1512 0.1723 0.2381 0.086 Uiso 1 calc
H14B H 0.1341 0.0006 0.2876 0.086 Uiso 1 calc
C15 C 0.18616(8) -0.3839(5) 0.07740(14) 0.0746(8) Uani 1 d
H15 H 0.1894 -0.5589 0.0682 0.089 Uiso 1 calc
C16 C 0.09317(8) 0.1780(5) 0.23526(14) 0.0758(8) Uani 1 d
H16A H 0.0877 0.1918 0.1916 0.091 Uiso 1 calc
H16B H 0.0739 0.0736 0.252 0.091 Uiso 1 calc
C17 C 0.16909(8) -0.2546(5) 0.02043(15) 0.0788(9) Uani 1 d
H17A H 0.1743 -0.337 -0.0176 0.095 Uiso 1 calc
H17B H 0.1751 -0.0808 0.0184 0.095 Uiso 1 calc
C18 C 0.23415(10) -0.4014(5) 0.16353(17) 0.0842(9) Uani 1 d
H18 H 0.2208 -0.5346 0.1783 0.101 Uiso 1 calc
C19 C 0.28641(9) -0.1239(6) 0.17498(14) 0.0807(9) Uani 1 d
H19 H 0.3078 -0.0658 0.1965 0.097 Uiso 1 calc
C20 C 0.26601(11) -0.3205(6) 0.19603(16) 0.0930(10) Uani 1 d
H20 H 0.2737 -0.3988 0.2322 0.112 Uiso 1 calc
C21 C 0.06864(8) -0.1064(6) 0.07099(14) 0.0801(8) Uani 1 d
H21 H 0.0673 -0.2105 0.1045 0.096 Uiso 1 calc
C22 C 0.04084(9) 0.0684(7) 0.05955(17) 0.0882(10) Uani 1 d
C23 C 0.09832(10) 0.0323(7) -0.01718(16) 0.0913(10) Uani 1 d
H23 H 0.118 0.0231 -0.0439 0.11 Uiso 1 calc
C25 C 0.07006(13) 0.2014(7) -0.0280(2) 0.1121(12) Uani 1 d
H25 H 0.0706 0.3026 -0.0622 0.135 Uiso 1 calc
C26 C 0.05294(11) 0.5172(6) 0.2492(3) 0.162(2) Uani 1 d
H26A H 0.0496 0.5486 0.2062 0.244 Uiso 1 calc
H26B H 0.05 0.6678 0.2714 0.244 Uiso 1 calc
H26C H 0.0344 0.4002 0.2614 0.244 Uiso 1 calc
C27 C 0.09776(14) 0.4068(9) 0.3289(2) 0.161(2) Uani 1 d
H27A H 0.0799 0.2972 0.3464 0.242 Uiso 1 calc
H27B H 0.0951 0.568 0.3461 0.242 Uiso 1 calc
H27C H 0.123 0.3476 0.3377 0.242 Uiso 1 calc
C29 C 0.04153(12) 0.2220(7) 0.0106(2) 0.1076(12) Uani 1 d
H29 H 0.0226 0.3391 0.0039 0.129 Uiso 1 calc
N2 N 0.13472(6) -0.1533(4) 0.20529(10) 0.0656(6) Uani 1 d
H2 H 0.1288 -0.2977 0.2177 0.079 Uiso 1 calc
N8 N 0.09063(7) 0.4187(4) 0.26223(14) 0.0934(8) Uani 1 d
N13 N 0.29581(8) 0.1903(4) 0.09703(14) 0.0751(7) Uani 1 d
N24 N 0.01042(10) 0.0914(10) 0.1023(2) 0.1363(14) Uani 1 d
O1 O 0.15768(5) 0.0775(3) 0.13021(8) 0.0715(6) Uani 1 d
O2 O -0.01208(10) 0.2611(8) 0.09350(18) 0.1855(16) Uani 1 d
O9 O 0.28416(7) 0.2881(4) 0.05056(12) 0.1025(8) Uani 1 d
O11 O 0.32494(7) 0.2526(4) 0.12469(12) 0.1106(8) Uani 1 d
O28 O 0.00752(9) -0.0589(10) 0.14216(17) 0.1753(17) Uani 1 d

loop_
_atom_site_aniso_label
_atom_site_aniso_U_11
_atom_site_aniso_U_22
_atom_site_aniso_U_33
_atom_site_aniso_U_23
_atom_site_aniso_U_13
_atom_site_aniso_U_12
C3 0.0640(19) 0.0509(14) 0.081(2) 0.0009(14) 0.0241(16) 0.0141(13)
C4 0.0611(19) 0.0600(16) 0.0727(19) 0.0013(15) 0.0200(16) 0.0101(13)
C5 0.0517(16) 0.0443(14) 0.081(2) 0.0026(13) 0.0176(14) 0.0031(11)
C6 0.0679(18) 0.0385(13) 0.102(2) -0.0013(13) 0.0302(16) -0.0011(12)
C7 0.0642(19) 0.0558(15) 0.0730(18) 0.0027(13) 0.0164(15) 0.0128(14)
C10 0.0640(19) 0.0672(17) 0.078(2) -0.0205(16) 0.0073(16) -0.0115(14)
C12 0.0685(19) 0.0565(15) 0.095(2) -0.0218(15) 0.0196(17) -0.0123(14)
C14 0.072(2) 0.0759(17) 0.0682(18) 0.0000(15) 0.0048(15) 0.0000(15)
C15 0.076(2) 0.0471(14) 0.103(2) -0.0131(15) 0.0303(18) 0.0050(13)
C16 0.065(2) 0.0621(16) 0.101(2) -0.0084(15) 0.0214(16) -0.0065(14)
C17 0.073(2) 0.0800(19) 0.085(2) -0.0160(17) 0.0260(17) -0.0021(15)
C18 0.082(2) 0.0704(19) 0.102(3) 0.0178(18) 0.031(2) 0.0137(17)
C19 0.074(2) 0.091(2) 0.077(2) 0.0100(18) 0.0091(17) 0.0147(17)
C20 0.095(3) 0.099(2) 0.086(2) 0.028(2) 0.020(2) 0.026(2)
C21 0.067(2) 0.092(2) 0.080(2) -0.0145(17) 0.0009(17) -0.0065(17)
C22 0.059(2) 0.114(3) 0.090(3) -0.030(2) -0.0071(19) 0.0061(19)
C23 0.080(2) 0.099(2) 0.095(3) -0.009(2) 0.0031(19) -0.017(2)
C25 0.097(3) 0.120(3) 0.118(3) 0.023(2) -0.014(3) -0.002(3)
C26 0.102(3) 0.075(2) 0.316(7) 0.004(3) 0.093(4) 0.018(2)
C27 0.184(5) 0.169(4) 0.137(4) -0.070(3) 0.093(3) -0.062(4)
C29 0.087(3) 0.108(3) 0.125(3) -0.008(3) -0.024(3) 0.009(2)
N2 0.0671(15) 0.0540(12) 0.0767(16) 0.0079(11) 0.0167(12) 0.0025(10)
N8 0.092(2) 0.0637(15) 0.129(2) -0.0177(15) 0.0537(17) -0.0136(13)
N13 0.0709(19) 0.0728(15) 0.0821(19) -0.0046(14) 0.0101(15) 0.0021(14)
N24 0.072(2) 0.205(5) 0.132(3) -0.049(3) 0.005(3) 0.023(3)
O1 0.0888(14) 0.0388(9) 0.0893(13) 0.0028(9) 0.0322(10) -0.0019(8)
O2 0.114(2) 0.243(4) 0.200(3) -0.051(3) 0.015(2) 0.083(3)
O9 0.1050(18) 0.1004(16) 0.1014(18) 0.0328(14) -0.0040(14) -0.0262(13)
O11 0.0840(18) 0.1170(19) 0.129(2) 0.0085(15) -0.0142(16) -0.0241(14)
O28 0.099(2) 0.295(5) 0.134(3) 0.022(3) 0.043(2) 0.032(3)

loop_
_atom_type_symbol
_atom_type_description
_atom_type_scat_dispersion_real
_atom_type_scat_dispersion_imag
_atom_type_scat_source
C C 0.0033 0.0016 'International Tables Vol C Tables 4.2.6.8 and 6.1.1.4'
H H 0 0 'International Tables Vol C Tables 4.2.6.8 and 6.1.1.4'
N N 0.0061 0.0033 'International Tables Vol C Tables 4.2.6.8 and 6.1.1.4'
O O 0.0106 0.006 'International Tables Vol C Tables 4.2.6.8 and 6.1.1.4'

loop_
_geom_angle_atom_site_label_1
_geom_angle_atom_site_label_2
_geom_angle_atom_site_label_3
_geom_angle
C18 C3 C7 117.8(3)
C18 C3 C15 119.4(3)
C7 C3 C15 122.8(3)
C19 C4 C7 123.0(3)
C19 C4 N13 118.5(3)
C7 C4 N13 118.5(3)
O1 C5 N2 121.5(2)
O1 C5 C6 122.3(2)
N2 C5 C6 116.3(2)
C5 C6 C12 113.8(2)
C5 C6 C15 112.5(2)
C12 C6 C15 86.9(2)
C4 C7 C3 119.6(3)
C21 C10 C23 117.4(3)
C21 C10 C12 121.4(3)
C23 C10 C12 121.2(3)
C10 C12 C17 119.2(2)
C10 C12 C6 121.2(2)
C17 C12 C6 89.2(2)
N2 C14 C16 110.6(2)
C3 C15 C17 121.5(2)
C3 C15 C6 118.2(2)
C17 C15 C6 89.0(2)
N8 C16 C14 114.2(2)
C15 C17 C12 88.5(2)
C20 C18 C3 122.1(3)
C4 C19 C20 117.5(3)
C19 C20 C18 120.1(3)
C10 C21 C22 119.6(3)
C29 C22 C21 122.0(3)
C29 C22 N24 119.3(4)
C21 C22 N24 118.7(4)
C25 C23 C10 121.7(3)
C29 C25 C23 120.4(4)
C25 C29 C22 118.8(4)
C5 N2 C14 120.6(2)
C16 N8 C26 109.0(3)
C16 N8 C27 110.9(3)
C26 N8 C27 109.3(3)
O9 N13 O11 123.3(3)
O9 N13 C4 118.2(3)
O11 N13 C4 118.5(3)
O28 N24 O2 123.4(5)
O28 N24 C22 119.6(4)
O2 N24 C22 117.0(5)

loop_
_geom_bond_atom_site_label_1
_geom_bond_atom_site_label_2
_geom_bond_distance
C3 C18 1.381(4)
C3 C7 1.382(4)
C3 C15 1.500(4)
C4 C19 1.371(4)
C4 C7 1.377(4)
C4 N13 1.476(4)
C5 O1 1.224(3)
C5 N2 1.350(3)
C5 C6 1.494(3)
C6 C12 1.554(4)
C6 C15 1.571(4)
C10 C21 1.372(4)
C10 C23 1.387(4)
C10 C12 1.500(4)
C12 C17 1.545(4)
C14 N2 1.443(3)
C14 C16 1.513(4)
C15 C17 1.535(4)
C16 N8 1.440(3)
C18 C20 1.380(4)
C19 C20 1.379(4)
C21 C22 1.383(4)
C22 C29 1.360(5)
C22 N24 1.459(5)
C23 C25 1.372(5)
C25 C29 1.347(5)
C26 N8 1.454(5)
C27 N8 1.474(5)
N13 O9 1.206(3)
N13 O11 1.222(3)
N24 O28 1.204(5)
N24 O2 1.229(5)
